data_4123539
loop_
_publ_author_name
'Kim, Yeong-Eun'
'Oh, Seohee'
'Kim, Seji'
'Kim, Onnuri'
'Kim, Jin'
'Han, Sang Woo'
'Lee, Yunho'

_publ_section_title
;
 Phosphinite-Ni(0) Mediated Formation of a Phosphide-Ni(II)-OCOOMe Species
 via Uncommon Metal-Ligand Cooperation.
;
_journal_issue 13
_journal_name_full 'Journal of the American Chemical Society'
_journal_page_first 4280
_journal_page_last 4283
_journal_paper_doi 10.1021/ja513112r
_journal_volume 137
_journal_year 2015
_chemical_formula_moiety 'C25 H39 I Ni P3, C H4 O, I'
_chemical_formula_sum 'C26 H43 I2 Ni O P3'
_chemical_formula_weight 777.02
_chemical_name_common {(PPMeP)NiI}{I(MeOH)}
_chemical_name_systematic
; 
 ? 
;
_space_group_IT_number 62
_symmetry_cell_setting orthorhombic
_symmetry_space_group_name_Hall '-P 2ac 2n'
_symmetry_space_group_name_H-M 'P n m a'
_atom_sites_solution_hydrogens geom
_atom_sites_solution_primary direct
_atom_sites_solution_secondary difmap
_audit_creation_method SHELXL-97
_cell_angle_alpha 90.00
_cell_angle_beta 90.00
_cell_angle_gamma 90.00
_cell_formula_units_Z 4
_cell_length_a 14.142(3)
_cell_length_b 12.831(3)
_cell_length_c 17.562(4)
_cell_measurement_reflns_used 45927
_cell_measurement_temperature 120(2)
_cell_measurement_theta_max 26.37
_cell_measurement_theta_min 1.85
_cell_volume 3186.7(12)
_computing_cell_refinement 'Bruker SMART'
_computing_data_collection 'Bruker SMART'
_computing_data_reduction 'Bruker SAINT'
_computing_molecular_graphics 'Bruker SHELXTL'
_computing_publication_material 'Bruker SHELXTL'
_computing_structure_refinement 'SHELXL-97 (Sheldrick, 2008)'
_computing_structure_solution 'SHELXS-97 (Sheldrick, 2008)'
_diffrn_ambient_temperature 120(2)
_diffrn_measured_fraction_theta_full 1.000
_diffrn_measured_fraction_theta_max 1.000
_diffrn_measurement_device_type 'CCD area detector'
_diffrn_measurement_method 'phi and omega scans'
_diffrn_radiation_monochromator graphite
_diffrn_radiation_source 'fine-focus sealed tube'
_diffrn_radiation_type MoK\a
_diffrn_radiation_wavelength 0.71073
_diffrn_reflns_av_R_equivalents 0.1088
_diffrn_reflns_av_sigmaI/netI 0.0444
_diffrn_reflns_limit_h_max 17
_diffrn_reflns_limit_h_min -17
_diffrn_reflns_limit_k_max 15
_diffrn_reflns_limit_k_min -16
_diffrn_reflns_limit_l_max 21
_diffrn_reflns_limit_l_min -21
_diffrn_reflns_number 45927
_diffrn_reflns_theta_full 26.37
_diffrn_reflns_theta_max 26.37
_diffrn_reflns_theta_min 1.85
_exptl_absorpt_coefficient_mu 2.713
_exptl_absorpt_correction_T_max 0.8541
_exptl_absorpt_correction_T_min 0.7923
_exptl_absorpt_correction_type multi-scan
_exptl_absorpt_process_details SADABS
_exptl_crystal_colour brown
_exptl_crystal_density_diffrn 1.620
_exptl_crystal_density_meas ?
_exptl_crystal_density_method 'not measured'
_exptl_crystal_description platy
_exptl_crystal_F_000 1544
_exptl_crystal_size_max 0.09
_exptl_crystal_size_mid 0.08
_exptl_crystal_size_min 0.06
_refine_diff_density_max 1.901
_refine_diff_density_min -0.911
_refine_diff_density_rms 0.235
_refine_ls_extinction_coef 0.0027(3)
_refine_ls_extinction_expression Fc^*^=kFc[1+0.001xFc^2^\l^3^/sin(2\q)]^-1/4^
_refine_ls_extinction_method SHELXL
_refine_ls_goodness_of_fit_ref 1.086
_refine_ls_hydrogen_treatment mixed
_refine_ls_matrix_type full
_refine_ls_number_parameters 165
_refine_ls_number_reflns 3407
_refine_ls_number_restraints 47
_refine_ls_restrained_S_all 1.078
_refine_ls_R_factor_all 0.0665
_refine_ls_R_factor_gt 0.0444
_refine_ls_shift/su_max 0.000
_refine_ls_shift/su_mean 0.000
_refine_ls_structure_factor_coef Fsqd
_refine_ls_weighting_details 'calc w=1/[\s^2^(Fo^2^)+(0.0747P)^2^+3.6534P] where P=(Fo^2^+2Fc^2^)/3'
_refine_ls_weighting_scheme calc
_refine_ls_wR_factor_gt 0.1109
_refine_ls_wR_factor_ref 0.1357
_reflns_number_gt 2573
_reflns_number_total 3407
_reflns_threshold_expression >2sigma(I)
_cod_data_source_file ja513112r_si_002.cif
_cod_data_source_block 0154a-2
_cod_depositor_comments
;
The following automatic conversions were performed:

'_symmetry_cell_setting' value 'Orthorhombic' changed to
'orthorhombic' according to
/usr/data/users/saulius/crontab/automatic-downloads/rss-feeds/ACS/lib/dictionaries/cif_core.dic
dictionary named 'cif_core.dic' version 2.4.2 from 2011-04-26.

'_exptl_crystal_density_meas' value 'not measured' was changed to '?'
- the value is perceived as not measured.

Automatic conversion script
Id: cif_fix_values 3105 2015-03-04 15:46:00Z robertas 

 Adding full bibliography for 4123534--4123539.cif.
;
_cod_original_cell_volume 3186.8(11)
_cod_original_sg_symbol_H-M Pnma
_cod_database_code 4123539

loop_
_symmetry_equiv_pos_as_xyz
'x, y, z'
'-x+1/2, -y, z+1/2'
'-x, y+1/2, -z'
'x+1/2, -y+1/2, -z+1/2'
'-x, -y, -z'
'x-1/2, y, -z-1/2'
'x, -y-1/2, z'
'-x-1/2, y-1/2, z-1/2'

loop_
_atom_site_label
_atom_site_type_symbol
_atom_site_fract_x
_atom_site_fract_y
_atom_site_fract_z
_atom_site_U_iso_or_equiv
_atom_site_adp_type
_atom_site_occupancy
_atom_site_symmetry_multiplicity
_atom_site_calc_flag
_atom_site_refinement_flags
I1 I -0.11395(4) 0.2500 0.28951(3) 0.02774(19) Uani 1 2 d SU
I2 I 0.69227(4) 0.7500 0.15746(3) 0.0302(2) Uani 1 2 d S
Ni1 Ni 0.02440(7) 0.2500 0.20298(5) 0.0189(2) Uani 1 2 d SU
O1 O 0.4513(5) 0.7500 0.0929(4) 0.0447(16) Uani 1 2 d SU
P1 P 0.10927(13) 0.2500 0.10300(11) 0.0210(4) Uani 1 2 d SU
P2 P 0.04908(9) 0.41906(11) 0.21010(8) 0.0211(3) Uani 1 1 d U
C1 C 0.0470(6) 0.2500 0.0114(5) 0.0282(17) Uani 1 2 d SU
H1A H 0.0932 0.2500 -0.0302 0.042 Uiso 1 2 calc SR
H1B H 0.0073 0.3124 0.0077 0.042 Uiso 0.50 1 calc PR
H1C H 0.0073 0.1876 0.0077 0.042 Uiso 0.50 1 calc PR
C2 C 0.1785(3) 0.3699(4) 0.0975(3) 0.0217(11) Uani 1 1 d U
C3 C 0.1492(4) 0.4482(4) 0.1471(3) 0.0215(11) Uani 1 1 d U
C4 C 0.1961(4) 0.5443(5) 0.1472(4) 0.0292(13) Uani 1 1 d U
H4A H 0.1768 0.5979 0.1811 0.035 Uiso 1 1 calc R
C5 C 0.2715(4) 0.5612(5) 0.0971(3) 0.0302(13) Uani 1 1 d U
H5A H 0.3046 0.6256 0.0981 0.036 Uiso 1 1 calc R
C6 C 0.2978(4) 0.4840(5) 0.0463(4) 0.0303(13) Uani 1 1 d U
H6A H 0.3478 0.4970 0.0114 0.036 Uiso 1 1 calc R
C7 C 0.2526(4) 0.3881(5) 0.0452(3) 0.0259(12) Uani 1 1 d U
H7A H 0.2711 0.3357 0.0101 0.031 Uiso 1 1 calc R
C8 C 0.1716(4) 0.4043(6) 0.3329(4) 0.0438(18) Uani 1 1 d U
H8A H 0.1930 0.4332 0.3816 0.066 Uiso 1 1 calc R
H8B H 0.2241 0.4044 0.2965 0.066 Uiso 1 1 calc R
H8C H 0.1495 0.3327 0.3406 0.066 Uiso 1 1 calc R
C9 C 0.0911(4) 0.4704(5) 0.3019(3) 0.0264(12) Uani 1 1 d U
H9A H 0.1181 0.5409 0.2913 0.032 Uiso 1 1 calc R
C10 C 0.0138(4) 0.4857(5) 0.3615(3) 0.0310(13) Uani 1 1 d U
H10A H 0.0419 0.5131 0.4084 0.047 Uiso 1 1 calc R
H10B H -0.0167 0.4186 0.3721 0.047 Uiso 1 1 calc R
H10C H -0.0333 0.5350 0.3422 0.047 Uiso 1 1 calc R
C11 C -0.0312(4) 0.6197(5) 0.1861(4) 0.0383(15) Uani 1 1 d U
H11A H -0.0879 0.6583 0.1708 0.057 Uiso 1 1 calc R
H11B H 0.0211 0.6370 0.1516 0.057 Uiso 1 1 calc R
H11C H -0.0139 0.6387 0.2383 0.057 Uiso 1 1 calc R
C12 C -0.0511(4) 0.5027(4) 0.1820(3) 0.0254(12) Uani 1 1 d U
H12A H -0.1038 0.4881 0.2184 0.030 Uiso 1 1 calc R
C13 C -0.0860(4) 0.4720(5) 0.1027(3) 0.0333(14) Uani 1 1 d U
H13A H -0.1396 0.5163 0.0884 0.050 Uiso 1 1 calc R
H13B H -0.1060 0.3989 0.1031 0.050 Uiso 1 1 calc R
H13C H -0.0347 0.4812 0.0657 0.050 Uiso 1 1 calc R
C14 C 0.4723(8) 0.7500 0.0147(6) 0.059(3) Uani 1 2 d SU
H14A H 0.4873 0.8211 -0.0018 0.089 Uiso 0.50 1 calc PR
H14B H 0.4174 0.7244 -0.0139 0.089 Uiso 0.50 1 calc PR
H14C H 0.5267 0.7045 0.0051 0.089 Uiso 0.50 1 calc PR
H1 H 0.523(8) 0.7500 0.115(6) 0.07(3) Uiso 1 2 d S

loop_
_atom_site_aniso_label
_atom_site_aniso_U_11
_atom_site_aniso_U_22
_atom_site_aniso_U_33
_atom_site_aniso_U_23
_atom_site_aniso_U_13
_atom_site_aniso_U_12
I1 0.0258(3) 0.0245(3) 0.0329(3) 0.000 0.0083(2) 0.000
I2 0.0338(3) 0.0254(3) 0.0313(3) 0.000 0.0025(2) 0.000
Ni1 0.0206(5) 0.0153(5) 0.0208(5) 0.000 0.0004(4) 0.000
O1 0.035(4) 0.047(4) 0.051(4) 0.000 0.002(3) 0.000
P1 0.0232(10) 0.0199(10) 0.0199(10) 0.000 0.0019(8) 0.000
P2 0.0209(7) 0.0175(7) 0.0250(8) -0.0001(6) 0.0006(5) 0.0000(5)
C1 0.037(4) 0.021(4) 0.026(4) 0.000 -0.003(3) 0.000
C2 0.021(2) 0.025(3) 0.019(3) 0.003(2) 0.001(2) 0.000(2)
C3 0.018(2) 0.022(3) 0.025(3) 0.001(2) -0.002(2) -0.002(2)
C4 0.029(3) 0.024(3) 0.035(3) -0.003(3) 0.003(2) -0.008(2)
C5 0.030(3) 0.027(3) 0.034(3) 0.007(2) -0.001(2) -0.008(2)
C6 0.027(3) 0.033(3) 0.032(3) 0.008(3) 0.005(2) -0.002(2)
C7 0.025(3) 0.029(3) 0.024(3) 0.004(2) 0.001(2) 0.000(2)
C8 0.027(3) 0.062(5) 0.043(4) -0.015(4) -0.018(3) 0.015(3)
C9 0.023(3) 0.025(3) 0.031(3) -0.008(2) -0.001(2) 0.001(2)
C10 0.035(3) 0.028(3) 0.029(3) -0.004(3) 0.001(3) 0.001(3)
C11 0.039(3) 0.021(3) 0.055(4) 0.006(3) 0.000(3) 0.006(3)
C12 0.025(3) 0.020(3) 0.031(3) 0.004(2) -0.001(2) 0.000(2)
C13 0.030(3) 0.033(3) 0.037(3) 0.007(3) -0.005(3) -0.002(3)
C14 0.061(7) 0.064(7) 0.054(6) 0.000 -0.008(6) 0.000

loop_
_atom_type_symbol
_atom_type_description
_atom_type_scat_dispersion_real
_atom_type_scat_dispersion_imag
_atom_type_scat_source
C C 0.0033 0.0016 'International Tables Vol C Tables 4.2.6.8 and 6.1.1.4'
H H 0.0000 0.0000 'International Tables Vol C Tables 4.2.6.8 and 6.1.1.4'
O O 0.0106 0.0060 'International Tables Vol C Tables 4.2.6.8 and 6.1.1.4'
P P 0.1023 0.0942 'International Tables Vol C Tables 4.2.6.8 and 6.1.1.4'
Ni Ni 0.3393 1.1124 'International Tables Vol C Tables 4.2.6.8 and 6.1.1.4'
I I -0.4742 1.8119 'International Tables Vol C Tables 4.2.6.8 and 6.1.1.4'

loop_
_geom_angle_atom_site_label_1
_geom_angle_atom_site_label_2
_geom_angle_atom_site_label_3
_geom_angle
_geom_angle_site_symmetry_1
_geom_angle_site_symmetry_3
P1 Ni1 P2 87.56(4) . 7_565
P1 Ni1 P2 87.56(4) . .
P2 Ni1 P2 160.60(8) 7_565 .
P1 Ni1 I1 162.19(7) . .
P2 Ni1 I1 95.19(4) 7_565 .
P2 Ni1 I1 95.19(4) . .
H1 O1 C14 99(6) . .
C2 P1 C2 114.8(3) . 7_565
C2 P1 C1 102.2(2) . .
C2 P1 C1 102.2(2) 7_565 .
C2 P1 Ni1 110.27(18) . .
C2 P1 Ni1 110.27(18) 7_565 .
C1 P1 Ni1 117.0(3) . .
C3 P2 C9 101.9(2) . .
C3 P2 C12 108.2(2) . .
C9 P2 C12 105.9(3) . .
C3 P2 Ni1 106.80(18) . .
C9 P2 Ni1 117.0(2) . .
C12 P2 Ni1 115.91(18) . .
C3 C2 C7 120.5(5) . .
C3 C2 P1 114.5(4) . .
C7 C2 P1 124.9(4) . .
C2 C3 C4 119.7(5) . .
C2 C3 P2 117.4(4) . .
C4 C3 P2 123.0(4) . .
C5 C4 C3 119.8(6) . .
C6 C5 C4 120.0(5) . .
C5 C6 C7 121.3(5) . .
C6 C7 C2 118.7(5) . .
C8 C9 C10 111.2(5) . .
C8 C9 P2 110.9(4) . .
C10 C9 P2 114.6(4) . .
C11 C12 C13 110.8(5) . .
C11 C12 P2 114.7(4) . .
C13 C12 P2 110.0(4) . .

loop_
_geom_bond_atom_site_label_1
_geom_bond_atom_site_label_2
_geom_bond_distance
_geom_bond_site_symmetry_2
I1 Ni1 2.4774(11) .
Ni1 P1 2.127(2) .
Ni1 P2 2.2006(15) 7_565
Ni1 P2 2.2006(15) .
O1 H1 1.08(11) .
O1 C14 1.405(12) .
P1 C2 1.826(6) .
P1 C2 1.826(6) 7_565
P1 C1 1.834(8) .
P2 C3 1.836(5) .
P2 C9 1.839(6) .
P2 C12 1.844(5) .
C2 C3 1.393(7) .
C2 C7 1.412(7) .
C3 C4 1.400(8) .
C4 C5 1.399(8) .
C5 C6 1.386(9) .
C6 C7 1.387(8) .
C8 C9 1.521(8) .
C9 C10 1.526(8) .
C11 C12 1.528(8) .
C12 C13 1.530(8) .
